data_4301361
loop_
_publ_author_name
'Paz Vaqueiro'
'M. Lucia Romero'

_publ_contact_author_address
; 
 Department of Chemistry, 
 Heriot-Watt University
 Edinburgh, EH14 4AS, UK. 
;
_publ_contact_author_name 'Paz Vaqueiro'
_publ_section_title
;
Zero-Dimensional Units of Ligand-Bridged Gallium-Sulfide Supertetrahedra
;
_journal_name_full 'Inorganic Chemistry'
_journal_page_first 810
_journal_page_last 812
_journal_paper_doi 10.1021/ic8020723
_journal_volume 48
_journal_year 2009
_chemical_formula_moiety 'C40 H48 Ga20 N6 S34, 6(C7 H10 N)'
_chemical_formula_sum 'C82 H108 Ga20 N12 S34'
_chemical_formula_weight 3746.48
_space_group_IT_number 2
_symmetry_cell_setting triclinic
_symmetry_space_group_name_Hall '-P 1'
_symmetry_space_group_name_H-M 'P -1'
_atom_sites_solution_hydrogens geom
_atom_sites_solution_primary direct
_audit_creation_date 08-09-26
_audit_creation_method CRYSTALS_ver_12.51
_cell_angle_alpha 89.774(3)
_cell_angle_beta 80.018(3)
_cell_angle_gamma 76.112(3)
_cell_formula_units_Z 1
_cell_length_a 12.0720(6)
_cell_length_b 12.2402(7)
_cell_length_c 22.7189(12)
_cell_measurement_reflns_used 0
_cell_measurement_temperature 100
_cell_measurement_theta_max 0
_cell_measurement_theta_min 0
_cell_volume 3207.1(3)
_computing_cell_refinement
; 
 Bruker X8 Apex 2 software 
;
_computing_data_collection
; 
 Bruker X8 Apex 2 software 
;
_computing_data_reduction
; 
 Bruker X8 Apex 2 software 
;
_computing_molecular_graphics 'CAMERON (Watkin et al., 1996)'
_computing_publication_material 'CRYSTALS (Betteridge et al., 2003)'
_computing_structure_refinement 'CRYSTALS (Betteridge et al., 2003)'
_computing_structure_solution 'SIR92 (Altomare et al., 1994)'
_diffrn_ambient_temperature 100
_diffrn_measured_fraction_theta_full 0.996
_diffrn_measured_fraction_theta_max 0.980
_diffrn_measurement_device_type
; 
Bruker X8 Apex 2
;
_diffrn_measurement_method \w/2\q
_diffrn_radiation_monochromator graphite
_diffrn_radiation_type 'Mo K\a'
_diffrn_radiation_wavelength 0.71073
_diffrn_reflns_av_R_equivalents 0.027
_diffrn_reflns_limit_h_max 16
_diffrn_reflns_limit_h_min -17
_diffrn_reflns_limit_k_max 17
_diffrn_reflns_limit_k_min -17
_diffrn_reflns_limit_l_max 32
_diffrn_reflns_limit_l_min -32
_diffrn_reflns_number 85265
_diffrn_reflns_theta_full 30.034
_diffrn_reflns_theta_max 30.647
_diffrn_reflns_theta_min 0.911
_diffrn_standards_number 0
_exptl_absorpt_coefficient_mu 4.719
_exptl_absorpt_correction_T_max 0.688
_exptl_absorpt_correction_T_min 0.122
_exptl_absorpt_correction_type multi-scan
_exptl_absorpt_process_details 'Bruker SADABS'
_exptl_crystal_colour colourless
_exptl_crystal_density_diffrn 1.940
_exptl_crystal_description plare
_exptl_crystal_F_000 1848
_exptl_crystal_size_max 0.46
_exptl_crystal_size_mid 0.4
_exptl_crystal_size_min 0.08
_refine_diff_density_max 0.61
_refine_diff_density_min -0.66
_refine_ls_extinction_method None
_refine_ls_goodness_of_fit_ref 1.0909
_refine_ls_hydrogen_treatment noref
_refine_ls_matrix_type full
_refine_ls_number_parameters 667
_refine_ls_number_reflns 11777
_refine_ls_number_restraints 0
_refine_ls_R_factor_all 0.0535
_refine_ls_R_factor_gt 0.0242
_refine_ls_shift/su_max 0.001883
_refine_ls_structure_factor_coef F
_refine_ls_weighting_details
;
 Method, part 1, Chebychev polynomial, (Watkin, 1994, Prince, 1982) 
 [weight] = 1.0/[A~0~*T~0~(x)+A~1~*T~1~(x) ... +A~n-1~]*T~n-1~(x)] 
 where A~i~ are the Chebychev coefficients listed below and x= Fcalc/Fmax 
 Method = Robust Weighting (Prince, 1982) 
 W = [weight] * [1-(deltaF/6*sigmaF)^2^]^2^ 
 A~i~ are: 
 0.759 0.123 0.544 
;
_refine_ls_weighting_scheme calc
_refine_ls_wR_factor_all 0.0403
_refine_ls_wR_factor_gt 0.0270
_refine_ls_wR_factor_ref 0.0270
_reflns_limit_h_max 17
_reflns_limit_h_min -16
_reflns_limit_k_max 17
_reflns_limit_k_min -17
_reflns_limit_l_max 32
_reflns_limit_l_min 0
_reflns_number_gt 11777
_reflns_number_total 19455
_reflns_threshold_expression I>3.00u(I)
_oxford_diffrn_Wilson_B_factor 0.72
_oxford_diffrn_Wilson_scale 68.03
_oxford_refine_ls_scale 0.15298(9)
_oxford_structure_analysis_title 'p-1 in P-1'
_cod_data_source_file ic8020723_si_002_1.cif
_cod_data_source_block structure1
_cod_depositor_comments
;
The following automatic conversions were performed:
'_symmetry_cell_setting' value 'Triclinic' changed to 'triclinic'
according to '/home/saulius/struct/CIF-dictionaries/cif_core.dic'
dictionary named 'cif_core.dic' version 2.4.1 from 2010-06-29.

Automatic conversion script
Id: cif_fix_enum 1527 2010-12-29 10:47:43Z saulius 
;
_cod_original_sg_symbol_H-M 'P -1 '
_cod_database_code 4301361

loop_
_symmetry_equiv_pos_as_xyz
x,y,z
-x,-y,-z

loop_
_atom_site_label
_atom_site_type_symbol
_atom_site_fract_x
_atom_site_fract_y
_atom_site_fract_z
_atom_site_U_iso_or_equiv
_atom_site_occupancy
_atom_site_adp_type
_atom_site_refinement_flags_posn
_atom_site_refinement_flags_adp
_atom_site_refinement_flags_occupancy
_atom_site_disorder_assembly
_atom_site_disorder_group
_atom_site_attached_hydrogens
Ga1 Ga 0.95774(2) 0.32605(2) 0.344134(13) 0.0106 1.0000 Uani . . . . . .
Ga2 Ga 0.72549(2) 0.19614(2) 0.363512(13) 0.0095 1.0000 Uani . . . . . .
Ga3 Ga 0.84040(2) 0.30189(2) 0.216340(13) 0.0096 1.0000 Uani . . . . . .
Ga4 Ga 1.03366(2) 0.05953(2) 0.283718(13) 0.0091 1.0000 Uani . . . . . .
Ga5 Ga 0.52550(2) 0.04106(2) 0.364977(13) 0.0105 1.0000 Uani . . . . . .
Ga6 Ga 0.61335(2) 0.13423(2) 0.223298(13) 0.0096 1.0000 Uani . . . . . .
Ga7 Ga 0.79881(2) -0.10365(2) 0.293061(13) 0.0092 1.0000 Uani . . . . . .
Ga8 Ga 0.73588(2) 0.23822(2) 0.089903(13) 0.0107 1.0000 Uani . . . . . .
Ga9 Ga 0.91915(2) 0.00590(2) 0.145652(13) 0.0088 1.0000 Uani . . . . . .
Ga10 Ga 1.07897(2) -0.20750(2) 0.217748(13) 0.0100 1.0000 Uani . . . . . .
S11 S 0.79608(6) 0.31986(6) 0.40914(3) 0.0132 1.0000 Uani . . . . . .
S12 S 1.10760(6) 0.17670(6) 0.32957(3) 0.0138 1.0000 Uani . . . . . .
S13 S 0.92030(6) 0.42114(5) 0.26100(3) 0.0126 1.0000 Uani . . . . . .
S14 S 0.79021(6) 0.37860(5) 0.13238(3) 0.0130 1.0000 Uani . . . . . .
S15 S 0.98555(5) 0.13644(5) 0.19448(3) 0.0097 1.0000 Uani . . . . . .
S16 S 1.16861(6) -0.10232(6) 0.26460(3) 0.0130 1.0000 Uani . . . . . .
S17 S 0.67607(5) 0.26887(5) 0.27394(3) 0.0102 1.0000 Uani . . . . . .
S18 S 0.86766(5) 0.02764(5) 0.34087(3) 0.0096 1.0000 Uani . . . . . .
S19 S 0.56535(6) 0.17215(6) 0.42143(3) 0.0135 1.0000 Uani . . . . . .
S20 S 0.64781(6) -0.13222(5) 0.35768(3) 0.0123 1.0000 Uani . . . . . .
S21 S 0.45958(6) 0.09664(6) 0.28060(3) 0.0133 1.0000 Uani . . . . . .
S22 S 0.93140(6) -0.26718(5) 0.26972(3) 0.0126 1.0000 Uani . . . . . .
S23 S 0.75556(5) -0.03347(5) 0.20178(3) 0.0096 1.0000 Uani . . . . . .
S24 S 0.57149(6) 0.19784(6) 0.13540(3) 0.0125 1.0000 Uani . . . . . .
S25 S 1.06232(5) -0.15203(5) 0.12422(3) 0.0107 1.0000 Uani . . . . . .
S26 S 0.88573(5) 0.08515(5) 0.05922(3) 0.0111 1.0000 Uani . . . . . .
S27 S 0.69168(6) 0.30008(6) 0.00059(3) 0.0164 1.0000 Uani . . . . . .
N28 N 1.0286(2) 0.4254(2) 0.39172(11) 0.0133 1.0000 Uani . . . . . .
C29 C 0.9968(3) 0.5384(2) 0.39102(13) 0.0162 1.0000 Uani . . . . . .
C30 C 1.0419(3) 0.6066(2) 0.42417(13) 0.0180 1.0000 Uani . . . . . .
C31 C 1.1234(3) 0.5531(3) 0.45871(13) 0.0173 1.0000 Uani . . . . . .
C32 C 1.1583(2) 0.4367(3) 0.45922(13) 0.0171 1.0000 Uani . . . . . .
C33 C 1.1073(2) 0.3756(2) 0.42480(13) 0.0150 1.0000 Uani . . . . . .
C34 C 1.0056(4) 0.7327(3) 0.42284(16) 0.0288 1.0000 Uani . . . . . .
C35 C 1.2499(3) 0.3773(3) 0.49367(16) 0.0259 1.0000 Uani . . . . . .
N36 N 1.2127(2) -0.34754(19) 0.20562(10) 0.0123 1.0000 Uani . . . . . .
C37 C 1.2202(2) -0.4238(2) 0.24886(13) 0.0169 1.0000 Uani . . . . . .
C38 C 1.3194(3) -0.5106(2) 0.24877(14) 0.0207 1.0000 Uani . . . . . .
C39 C 1.4108(3) -0.5175(2) 0.20130(13) 0.0178 1.0000 Uani . . . . . .
C40 C 1.4032(2) -0.4408(2) 0.15587(13) 0.0170 1.0000 Uani . . . . . .
C41 C 1.3022(2) -0.3561(2) 0.16024(13) 0.0140 1.0000 Uani . . . . . .
C42 C 1.3245(3) -0.5928(3) 0.29848(18) 0.0360 1.0000 Uani . . . . . .
C43 C 1.5007(3) -0.4486(3) 0.10339(15) 0.0265 1.0000 Uani . . . . . .
N44 N 0.37699(19) 0.01626(19) 0.41515(10) 0.0122 1.0000 Uani . . . . . .
C45 C 0.3070(2) -0.0316(2) 0.38943(12) 0.0144 1.0000 Uani . . . . . .
C46 C 0.2028(2) -0.0473(2) 0.42018(13) 0.0149 1.0000 Uani . . . . . .
C47 C 0.1662(2) -0.0107(2) 0.48006(12) 0.0128 1.0000 Uani . . . . . .
C48 C 0.2394(2) 0.0383(2) 0.50617(12) 0.0136 1.0000 Uani . . . . . .
C49 C 0.3434(2) 0.0499(2) 0.47310(12) 0.0132 1.0000 Uani . . . . . .
C50 C 0.0522(2) -0.0240(2) 0.51523(12) 0.0133 1.0000 Uani . . . . . .
N51 N 0.6648(3) -0.4291(3) 0.30700(15) 0.0302 1.0000 Uani . . . . . .
C52 C 0.6432(3) -0.3606(3) 0.26225(17) 0.0298 1.0000 Uani . . . . . .
C53 C 0.5325(3) -0.2927(3) 0.26324(16) 0.0243 1.0000 Uani . . . . . .
C54 C 0.4487(3) -0.3005(3) 0.31229(18) 0.0278 1.0000 Uani . . . . . .
C55 C 0.4739(3) -0.3684(3) 0.3593(2) 0.0380 1.0000 Uani . . . . . .
C56 C 0.5858(4) -0.4355(3) 0.3546(2) 0.0360 1.0000 Uani . . . . . .
C57 C 0.5083(3) -0.2126(3) 0.21503(18) 0.0337 1.0000 Uani . . . . . .
C58 C 0.3845(5) -0.3702(6) 0.4147(3) 0.0752 1.0000 Uani . . . . . .
N59 N 0.9485(2) -0.2575(2) -0.04155(12) 0.0176 1.0000 Uani . . . . . .
C60 C 0.9234(3) -0.2574(3) 0.01820(14) 0.0195 1.0000 Uani . . . . . .
C61 C 0.8677(3) -0.3352(3) 0.04616(14) 0.0187 1.0000 Uani . . . . . .
C62 C 0.8412(3) -0.4134(3) 0.00965(15) 0.0210 1.0000 Uani . . . . . .
C63 C 0.8670(3) -0.4120(3) -0.05276(14) 0.0202 1.0000 Uani . . . . . .
C64 C 0.9228(3) -0.3314(3) -0.07775(14) 0.0187 1.0000 Uani . . . . . .
C65 C 0.8401(3) -0.3353(3) 0.11341(15) 0.0278 1.0000 Uani . . . . . .
C66 C 0.8371(4) -0.4936(3) -0.09303(16) 0.0304 1.0000 Uani . . . . . .
N67 N 0.7346(2) 0.0228(2) -0.05483(14) 0.0236 1.0000 Uani . . . . . .
C68 C 0.6802(3) -0.0096(3) -0.00326(15) 0.0237 1.0000 Uani . . . . . .
C69 C 0.6347(3) -0.1024(3) -0.00333(14) 0.0206 1.0000 Uani . . . . . .
C70 C 0.6477(2) -0.1604(3) -0.05769(14) 0.0176 1.0000 Uani . . . . . .
C71 C 0.7035(2) -0.1264(3) -0.11117(14) 0.0176 1.0000 Uani . . . . . .
C72 C 0.7458(2) -0.0306(3) -0.10803(15) 0.0206 1.0000 Uani . . . . . .
C73 C 0.5751(3) -0.1401(3) 0.05446(16) 0.0305 1.0000 Uani . . . . . .
C74 C 0.7216(3) -0.1892(3) -0.16989(15) 0.0272 1.0000 Uani . . . . . .
H291 H 0.9388 0.5744 0.3659 0.0197 1.0000 Uiso . . . . . .
H311 H 1.1569 0.5999 0.4835 0.0217 1.0000 Uiso . . . . . .
H331 H 1.1302 0.2915 0.4247 0.0177 1.0000 Uiso . . . . . .
H341 H 1.0474 0.7667 0.4494 0.0355 1.0000 Uiso . . . . . .
H342 H 1.0252 0.7567 0.3810 0.0355 1.0000 Uiso . . . . . .
H343 H 0.9201 0.7587 0.4372 0.0355 1.0000 Uiso . . . . . .
H351 H 1.2622 0.2940 0.4881 0.0314 1.0000 Uiso . . . . . .
H352 H 1.3242 0.3990 0.4786 0.0314 1.0000 Uiso . . . . . .
H353 H 1.2241 0.3994 0.5371 0.0314 1.0000 Uiso . . . . . .
H371 H 1.1525 -0.4179 0.2820 0.0187 1.0000 Uiso . . . . . .
H391 H 1.4832 -0.5786 0.1997 0.0199 1.0000 Uiso . . . . . .
H411 H 1.2959 -0.2993 0.1285 0.0165 1.0000 Uiso . . . . . .
H421 H 1.4013 -0.6488 0.2912 0.0381 1.0000 Uiso . . . . . .
H422 H 1.3142 -0.5511 0.3376 0.0381 1.0000 Uiso . . . . . .
H423 H 1.2612 -0.6330 0.2996 0.0381 1.0000 Uiso . . . . . .
H431 H 1.4785 -0.3862 0.0759 0.0286 1.0000 Uiso . . . . . .
H432 H 1.5723 -0.4420 0.1181 0.0286 1.0000 Uiso . . . . . .
H433 H 1.5158 -0.5227 0.0813 0.0286 1.0000 Uiso . . . . . .
H451 H 0.3313 -0.0570 0.3463 0.0175 1.0000 Uiso . . . . . .
H461 H 0.1541 -0.0846 0.3996 0.0183 1.0000 Uiso . . . . . .
H481 H 0.2168 0.0653 0.5491 0.0166 1.0000 Uiso . . . . . .
H491 H 0.3952 0.0845 0.4930 0.0161 1.0000 Uiso . . . . . .
H501 H 0.0388 0.0159 0.5551 0.0159 1.0000 Uiso . . . . . .
H502 H 0.0579 -0.1061 0.5209 0.0159 1.0000 Uiso . . . . . .
H521 H 0.7068 -0.3581 0.2280 0.0346 1.0000 Uiso . . . . . .
H541 H 0.3673 -0.2554 0.3136 0.0323 1.0000 Uiso . . . . . .
H561 H 0.6067 -0.4883 0.3869 0.0425 1.0000 Uiso . . . . . .
H581 H 0.4201 -0.4247 0.4432 0.0838 1.0000 Uiso . . . . . .
H582 H 0.3572 -0.2932 0.4344 0.0838 1.0000 Uiso . . . . . .
H583 H 0.3172 -0.3940 0.4033 0.0838 1.0000 Uiso . . . . . .
H601 H 0.9449 -0.2008 0.0428 0.0246 1.0000 Uiso . . . . . .
H621 H 0.8028 -0.4719 0.0286 0.0260 1.0000 Uiso . . . . . .
H641 H 0.9436 -0.3282 -0.1222 0.0230 1.0000 Uiso . . . . . .
H651 H 0.8002 -0.3966 0.1258 0.0337 1.0000 Uiso . . . . . .
H652 H 0.9136 -0.3483 0.1299 0.0337 1.0000 Uiso . . . . . .
H653 H 0.7882 -0.2609 0.1292 0.0337 1.0000 Uiso . . . . . .
H661 H 0.8632 -0.4778 -0.1357 0.0386 1.0000 Uiso . . . . . .
H662 H 0.8768 -0.5723 -0.0848 0.0386 1.0000 Uiso . . . . . .
H663 H 0.7512 -0.4851 -0.0853 0.0386 1.0000 Uiso . . . . . .
H681 H 0.6730 0.0337 0.0350 0.0280 1.0000 Uiso . . . . . .
H701 H 0.6161 -0.2287 -0.0584 0.0214 1.0000 Uiso . . . . . .
H721 H 0.7844 -0.0015 -0.1453 0.0241 1.0000 Uiso . . . . . .
H731 H 0.5475 -0.2083 0.0462 0.0349 1.0000 Uiso . . . . . .
H732 H 0.6310 -0.1588 0.0829 0.0349 1.0000 Uiso . . . . . .
H733 H 0.5074 -0.0782 0.0725 0.0349 1.0000 Uiso . . . . . .
H741 H 0.7632 -0.1498 -0.2019 0.0330 1.0000 Uiso . . . . . .
H742 H 0.7690 -0.2675 -0.1672 0.0330 1.0000 Uiso . . . . . .
H743 H 0.6448 -0.1920 -0.1798 0.0330 1.0000 Uiso . . . . . .
H571 H 0.5801 -0.2206 0.1842 0.0404 1.0000 Uiso . . . . . .
H572 H 0.4833 -0.1338 0.2325 0.0404 1.0000 Uiso . . . . . .
H573 H 0.4452 -0.2294 0.1960 0.0404 1.0000 Uiso . . . . . .
H511 H 0.7448 -0.4782 0.3045 0.0349 1.0000 Uiso . . . . . .
H671 H 0.7683 0.0896 -0.0535 0.0288 1.0000 Uiso . . . . . .
H591 H 0.9884 -0.1999 -0.0603 0.0220 1.0000 Uiso . . . . . .

loop_
_atom_site_aniso_label
_atom_site_aniso_U_11
_atom_site_aniso_U_22
_atom_site_aniso_U_33
_atom_site_aniso_U_23
_atom_site_aniso_U_13
_atom_site_aniso_U_12
Ga1 0.01060(12) 0.00973(12) 0.01228(13) -0.00111(10) -0.00218(10) -0.00360(10)
Ga2 0.00861(12) 0.01001(12) 0.00992(13) -0.00044(10) -0.00062(10) -0.00316(10)
Ga3 0.00962(12) 0.00847(12) 0.01041(13) 0.00083(10) -0.00142(10) -0.00214(10)
Ga4 0.00794(12) 0.00847(12) 0.01075(13) -0.00041(9) -0.00166(10) -0.00165(9)
Ga5 0.00798(12) 0.01280(13) 0.01032(13) 0.00091(10) 0.00067(10) -0.00354(10)
Ga6 0.00763(12) 0.01104(12) 0.01003(13) 0.00144(10) -0.00106(10) -0.00230(10)
Ga7 0.00828(12) 0.00856(12) 0.01042(13) 0.00075(10) -0.00044(9) -0.00222(9)
Ga8 0.00991(12) 0.01194(13) 0.00962(13) 0.00191(10) -0.00168(10) -0.00171(10)
Ga9 0.00816(12) 0.00859(12) 0.00904(13) 0.00036(10) -0.00085(10) -0.00143(9)
Ga10 0.00927(12) 0.00829(12) 0.01108(13) -0.00038(10) -0.00114(10) 0.00010(9)
S11 0.0132(3) 0.0143(3) 0.0128(3) -0.0034(2) -0.0007(2) -0.0055(2)
S12 0.0117(3) 0.0117(3) 0.0185(3) -0.0028(2) -0.0050(2) -0.0023(2)
S13 0.0145(3) 0.0106(3) 0.0134(3) 0.0005(2) -0.0023(2) -0.0049(2)
S14 0.0150(3) 0.0108(3) 0.0137(3) 0.0028(2) -0.0039(2) -0.0030(2)
S15 0.0089(3) 0.0096(3) 0.0103(3) -0.0001(2) -0.0013(2) -0.0024(2)
S16 0.0100(3) 0.0117(3) 0.0164(3) -0.0025(2) -0.0045(2) 0.0005(2)
S17 0.0091(3) 0.0102(3) 0.0111(3) 0.0004(2) -0.0011(2) -0.0020(2)
S18 0.0084(3) 0.0103(3) 0.0099(3) 0.0000(2) -0.0007(2) -0.0026(2)
S19 0.0111(3) 0.0156(3) 0.0131(3) -0.0019(2) 0.0023(2) -0.0052(2)
S20 0.0112(3) 0.0118(3) 0.0135(3) 0.0020(2) 0.0005(2) -0.0041(2)
S21 0.0083(3) 0.0186(3) 0.0135(3) 0.0039(2) -0.0013(2) -0.0046(2)
S22 0.0122(3) 0.0086(3) 0.0155(3) 0.0020(2) -0.0005(2) -0.0012(2)
S23 0.0085(2) 0.0105(3) 0.0096(3) 0.0005(2) -0.0009(2) -0.0022(2)
S24 0.0096(3) 0.0176(3) 0.0103(3) 0.0027(2) -0.0027(2) -0.0030(2)
S25 0.0095(3) 0.0104(3) 0.0104(3) -0.0006(2) -0.0004(2) 0.0000(2)
S26 0.0103(3) 0.0126(3) 0.0095(3) 0.0009(2) -0.0012(2) -0.0014(2)
S27 0.0182(3) 0.0190(3) 0.0091(3) 0.0044(2) -0.0027(2) 0.0010(2)
N28 0.0142(10) 0.0133(10) 0.0138(11) -0.0013(8) -0.0035(8) -0.0054(8)
C29 0.0209(13) 0.0130(12) 0.0153(13) -0.0002(10) -0.0031(10) -0.0054(10)
C30 0.0266(14) 0.0138(12) 0.0148(13) -0.0007(10) -0.0018(11) -0.0083(11)
C31 0.0191(13) 0.0228(14) 0.0124(12) -0.0050(10) 0.0005(10) -0.0117(11)
C32 0.0165(12) 0.0220(13) 0.0132(12) -0.0038(10) -0.0014(10) -0.0063(11)
C33 0.0153(12) 0.0147(12) 0.0143(12) -0.0017(10) -0.0027(10) -0.0021(10)
C34 0.049(2) 0.0159(14) 0.0244(16) -0.0018(12) -0.0078(15) -0.0112(14)
C35 0.0179(14) 0.0335(17) 0.0271(16) -0.0071(13) -0.0091(12) -0.0037(12)
N36 0.0134(10) 0.0108(10) 0.0119(10) 0.0002(8) -0.0019(8) -0.0014(8)
C37 0.0156(12) 0.0125(12) 0.0186(13) 0.0007(10) 0.0016(10) 0.0007(10)
C38 0.0210(14) 0.0150(13) 0.0225(15) 0.0021(11) -0.0020(12) 0.0012(11)
C39 0.0168(13) 0.0151(12) 0.0178(13) -0.0007(10) -0.0027(10) 0.0030(10)
C40 0.0136(12) 0.0162(12) 0.0188(13) -0.0025(10) -0.0011(10) -0.0004(10)
C41 0.0118(11) 0.0131(11) 0.0165(12) 0.0004(10) -0.0036(10) -0.0007(9)
C42 0.0316(19) 0.0273(17) 0.036(2) 0.0155(15) 0.0055(15) 0.0091(14)
C43 0.0168(14) 0.0298(17) 0.0248(16) 0.0072(13) 0.0015(12) 0.0064(12)
N44 0.0101(10) 0.0129(10) 0.0125(10) 0.0007(8) 0.0006(8) -0.0027(8)
C45 0.0135(12) 0.0192(12) 0.0110(12) -0.0016(10) 0.0011(9) -0.0072(10)
C46 0.0124(12) 0.0201(13) 0.0133(12) -0.0001(10) -0.0003(9) -0.0075(10)
C47 0.0080(10) 0.0158(12) 0.0143(12) 0.0052(9) -0.0027(9) -0.0018(9)
C48 0.0135(12) 0.0175(12) 0.0106(11) 0.0043(9) -0.0025(9) -0.0052(10)
C49 0.0124(11) 0.0158(12) 0.0120(12) 0.0007(9) -0.0025(9) -0.0040(9)
C50 0.0092(11) 0.0172(12) 0.0132(12) 0.0017(10) -0.0006(9) -0.0039(9)
N51 0.0207(13) 0.0251(14) 0.0414(18) -0.0120(13) -0.0089(12) 0.0037(11)
C52 0.0176(14) 0.0334(18) 0.0356(19) -0.0159(15) -0.0016(13) -0.0026(13)
C53 0.0206(14) 0.0233(15) 0.0297(17) -0.0101(13) -0.0053(12) -0.0060(12)
C54 0.0160(14) 0.0187(14) 0.046(2) -0.0017(14) -0.0003(14) -0.0027(11)
C55 0.0254(17) 0.0276(18) 0.057(3) 0.0084(17) 0.0037(17) -0.0056(14)
C56 0.0326(19) 0.0218(16) 0.052(2) 0.0032(16) -0.0092(17) -0.0023(14)
C57 0.0305(18) 0.036(2) 0.034(2) -0.0019(16) -0.0043(15) -0.0085(15)
C58 0.041(3) 0.079(4) 0.089(5) 0.043(4) 0.021(3) -0.008(3)
N59 0.0136(11) 0.0219(12) 0.0195(12) 0.0024(10) -0.0016(9) -0.0095(9)
C60 0.0212(14) 0.0180(13) 0.0223(14) 0.0013(11) -0.0062(11) -0.0089(11)
C61 0.0199(13) 0.0207(13) 0.0163(13) 0.0003(11) -0.0012(11) -0.0078(11)
C62 0.0230(14) 0.0170(13) 0.0250(15) 0.0044(11) -0.0047(12) -0.0084(11)
C63 0.0226(14) 0.0205(14) 0.0193(14) 0.0014(11) -0.0061(11) -0.0071(11)
C64 0.0153(12) 0.0243(14) 0.0178(13) 0.0034(11) -0.0036(10) -0.0068(11)
C65 0.0381(19) 0.0302(17) 0.0160(15) 0.0008(12) -0.0015(13) -0.0123(15)
C66 0.044(2) 0.0304(17) 0.0222(16) 0.0002(13) -0.0094(15) -0.0166(16)
N67 0.0182(12) 0.0203(12) 0.0335(15) 0.0018(11) -0.0021(11) -0.0086(10)
C68 0.0192(14) 0.0258(15) 0.0249(16) -0.0032(12) -0.0027(12) -0.0042(12)
C69 0.0145(13) 0.0255(15) 0.0218(15) 0.0044(12) -0.0056(11) -0.0032(11)
C70 0.0116(12) 0.0219(13) 0.0200(14) 0.0021(11) -0.0034(10) -0.0050(10)
C71 0.0104(11) 0.0232(14) 0.0193(14) 0.0013(11) -0.0041(10) -0.0030(10)
C72 0.0094(12) 0.0266(15) 0.0243(15) 0.0031(12) -0.0007(11) -0.0029(11)
C73 0.0251(16) 0.040(2) 0.0220(16) 0.0110(14) 0.0017(13) -0.0036(14)
C74 0.0180(14) 0.043(2) 0.0212(15) -0.0007(14) -0.0062(12) -0.0073(14)

loop_
_atom_type_symbol
_atom_type_scat_dispersion_real
_atom_type_scat_dispersion_imag
_atom_type_scat_Cromer_Mann_a1
_atom_type_scat_Cromer_Mann_b1
_atom_type_scat_Cromer_Mann_a2
_atom_type_scat_Cromer_Mann_b2
_atom_type_scat_Cromer_Mann_a3
_atom_type_scat_Cromer_Mann_b3
_atom_type_scat_Cromer_Mann_a4
_atom_type_scat_Cromer_Mann_b4
_atom_type_scat_Cromer_Mann_c
_atom_type_scat_source
C 0.0033 0.0016 2.3100 20.8439 1.0200 10.2075 1.5886 0.5687 0.8650 51.6512 0.2156 'International Tables Vol C 4.2.6.8 and 6.1.1.4'
H 0.0000 0.0000 0.4930 10.5109 0.3229 26.1257 0.1402 3.1424 0.0408 57.7998 0.0030 'International Tables Vol C 4.2.6.8 and 6.1.1.4'
N 0.0061 0.0033 12.2126 0.0057 3.1322 9.8933 2.0125 28.9975 1.1663 0.5826 -11.5290 'International Tables Vol C 4.2.6.8 and 6.1.1.4'
S 0.1246 0.1234 6.9053 1.4679 5.2034 22.2151 1.4379 0.2536 1.5863 56.1720 0.8669 'International Tables Vol C 4.2.6.8 and 6.1.1.4'
Ga 0.2307 1.6083 15.2354 3.0669 6.7006 0.2412 4.3591 10.7805 2.9623 61.4135 1.7189 'International Tables Vol C 4.2.6.8 and 6.1.1.4'

loop_
_geom_angle_atom_site_label_1
_geom_angle_site_symmetry_1
_geom_angle_atom_site_label_2
_geom_angle_site_symmetry_2
_geom_angle_atom_site_label_3
_geom_angle_site_symmetry_3
_geom_angle
_geom_angle_publ_flag
S11 . Ga1 . S12 . 119.91(3) yes
S11 . Ga1 . S13 . 113.07(3) yes
S12 . Ga1 . S13 . 115.51(3) yes
S11 . Ga1 . N28 . 101.11(7) yes
S12 . Ga1 . N28 . 97.58(7) yes
S13 . Ga1 . N28 . 105.88(7) yes
S11 . Ga2 . S17 . 109.20(3) yes
S11 . Ga2 . S18 . 109.73(3) yes
S17 . Ga2 . S18 . 108.03(3) yes
S11 . Ga2 . S19 . 109.17(3) yes
S17 . Ga2 . S19 . 108.02(3) yes
S18 . Ga2 . S19 . 112.62(3) yes
S13 . Ga3 . S14 . 108.17(3) yes
S13 . Ga3 . S15 . 105.53(3) yes
S14 . Ga3 . S15 . 110.70(3) yes
S13 . Ga3 . S17 . 113.66(3) yes
S14 . Ga3 . S17 . 107.37(3) yes
S15 . Ga3 . S17 . 111.40(3) yes
S12 . Ga4 . S15 . 109.26(3) yes
S12 . Ga4 . S16 . 107.54(3) yes
S15 . Ga4 . S16 . 110.20(3) yes
S12 . Ga4 . S18 . 112.17(3) yes
S15 . Ga4 . S18 . 107.85(2) yes
S16 . Ga4 . S18 . 109.83(3) yes
S19 . Ga5 . S20 . 116.62(3) yes
S19 . Ga5 . S21 . 117.44(3) yes
S20 . Ga5 . S21 . 114.52(3) yes
S19 . Ga5 . N44 . 101.47(7) yes
S20 . Ga5 . N44 . 103.20(7) yes
S21 . Ga5 . N44 . 99.52(7) yes
S17 . Ga6 . S21 . 108.75(3) yes
S17 . Ga6 . S23 . 112.25(2) yes
S21 . Ga6 . S23 . 108.26(3) yes
S17 . Ga6 . S24 . 110.34(3) yes
S21 . Ga6 . S24 . 110.97(3) yes
S23 . Ga6 . S24 . 106.24(3) yes
S18 . Ga7 . S20 . 105.40(3) yes
S18 . Ga7 . S22 . 112.90(3) yes
S20 . Ga7 . S22 . 109.77(3) yes
S18 . Ga7 . S23 . 108.69(2) yes
S20 . Ga7 . S23 . 114.92(3) yes
S22 . Ga7 . S23 . 105.36(3) yes
S14 . Ga8 . S24 . 116.59(3) yes
S14 . Ga8 . S26 . 113.37(3) yes
S24 . Ga8 . S26 . 114.87(3) yes
S14 . Ga8 . S27 . 106.33(3) yes
S24 . Ga8 . S27 . 102.53(3) yes
S26 . Ga8 . S27 . 100.68(3) yes
S15 . Ga9 . S23 . 111.78(2) yes
S15 . Ga9 . S25 . 109.01(3) yes
S23 . Ga9 . S25 . 110.78(3) yes
S15 . Ga9 . S26 . 104.25(3) yes
S23 . Ga9 . S26 . 112.66(3) yes
S25 . Ga9 . S26 . 108.08(3) yes
S16 . Ga10 . S22 . 119.32(3) yes
S16 . Ga10 . S25 . 112.46(3) yes
S22 . Ga10 . S25 . 116.87(3) yes
S16 . Ga10 . N36 . 95.81(7) yes
S22 . Ga10 . N36 . 103.87(7) yes
S25 . Ga10 . N36 . 104.23(7) yes
Ga1 . S11 . Ga2 . 102.54(3) yes
Ga1 . S12 . Ga4 . 100.02(3) yes
Ga1 . S13 . Ga3 . 100.59(3) yes
Ga8 . S14 . Ga3 . 102.07(3) yes
Ga4 . S15 . Ga3 . 109.21(3) yes
Ga4 . S15 . Ga9 . 107.79(3) yes
Ga3 . S15 . Ga9 . 110.00(3) yes
Ga10 . S16 . Ga4 . 102.12(3) yes
Ga6 . S17 . Ga2 . 109.11(3) yes
Ga6 . S17 . Ga3 . 108.75(3) yes
Ga2 . S17 . Ga3 . 107.72(3) yes
Ga2 . S18 . Ga7 . 111.09(3) yes
Ga2 . S18 . Ga4 . 110.80(3) yes
Ga7 . S18 . Ga4 . 110.91(3) yes
Ga5 . S19 . Ga2 . 99.28(3) yes
Ga5 . S20 . Ga7 . 101.12(3) yes
Ga5 . S21 . Ga6 . 102.81(3) yes
Ga7 . S22 . Ga10 . 101.01(3) yes
Ga7 . S23 . Ga6 . 107.01(3) yes
Ga7 . S23 . Ga9 . 109.16(3) yes
Ga6 . S23 . Ga9 . 108.56(3) yes
Ga8 . S24 . Ga6 . 103.33(3) yes
Ga10 . S25 . Ga9 . 99.69(3) yes
Ga8 . S26 . Ga9 . 102.76(3) yes
Ga1 . N28 . C29 . 121.48(19) yes
Ga1 . N28 . C33 . 118.74(18) yes
C29 . N28 . C33 . 119.8(2) yes
N28 . C29 . C30 . 122.0(3) yes
N28 . C29 . H291 . 118.986 no
C30 . C29 . H291 . 118.985 no
C29 . C30 . C31 . 117.4(3) yes
C29 . C30 . C34 . 121.4(3) yes
C31 . C30 . C34 . 121.2(3) yes
C30 . C31 . C32 . 121.3(3) yes
C30 . C31 . H311 . 119.362 no
C32 . C31 . H311 . 119.362 no
C31 . C32 . C33 . 117.0(3) yes
C31 . C32 . C35 . 122.2(3) yes
C33 . C32 . C35 . 120.8(3) yes
C32 . C33 . N28 . 122.5(3) yes
C32 . C33 . H331 . 118.735 no
N28 . C33 . H331 . 118.737 no
C30 . C34 . H341 . 109.469 no
C30 . C34 . H342 . 109.468 no
H341 . C34 . H342 . 109.476 no
C30 . C34 . H343 . 109.466 no
H341 . C34 . H343 . 109.474 no
H342 . C34 . H343 . 109.474 no
C32 . C35 . H351 . 109.468 no
C32 . C35 . H352 . 109.466 no
H351 . C35 . H352 . 109.477 no
C32 . C35 . H353 . 109.466 no
H351 . C35 . H353 . 109.477 no
H352 . C35 . H353 . 109.474 no
Ga10 . N36 . C37 . 119.22(18) yes
Ga10 . N36 . C41 . 120.56(18) yes
C37 . N36 . C41 . 119.4(2) yes
N36 . C37 . C38 . 122.2(3) yes
N36 . C37 . H371 . 118.886 no
C38 . C37 . H371 . 118.885 no
C37 . C38 . C39 . 117.2(3) yes
C37 . C38 . C42 . 120.4(3) yes
C39 . C38 . C42 . 122.4(3) yes
C38 . C39 . C40 . 121.1(3) yes
C38 . C39 . H391 . 119.450 no
C40 . C39 . H391 . 119.449 no
C39 . C40 . C41 . 117.7(3) yes
C39 . C40 . C43 . 121.8(3) yes
C41 . C40 . C43 . 120.5(3) yes
C40 . C41 . N36 . 122.4(3) yes
C40 . C41 . H411 . 118.823 no
N36 . C41 . H411 . 118.823 no
C38 . C42 . H421 . 109.469 no
C38 . C42 . H422 . 109.467 no
H421 . C42 . H422 . 109.476 no
C38 . C42 . H423 . 109.466 no
H421 . C42 . H423 . 109.476 no
H422 . C42 . H423 . 109.474 no
C40 . C43 . H431 . 109.467 no
C40 . C43 . H432 . 109.467 no
H431 . C43 . H432 . 109.478 no
C40 . C43 . H433 . 109.465 no
H431 . C43 . H433 . 109.476 no
H432 . C43 . H433 . 109.475 no
Ga5 . N44 . C45 . 119.56(18) yes
Ga5 . N44 . C49 . 122.35(18) yes
C45 . N44 . C49 . 118.0(2) yes
N44 . C45 . C46 . 122.7(3) yes
N44 . C45 . H451 . 118.647 no
C46 . C45 . H451 . 118.647 no
C45 . C46 . C47 . 119.7(3) yes
C45 . C46 . H461 . 120.154 no
C47 . C46 . H461 . 120.152 no
C46 . C47 . C48 . 117.0(2) yes
C46 . C47 . C50 . 121.7(2) yes
C48 . C47 . C50 . 121.2(2) yes
C47 . C48 . C49 . 120.3(3) yes
C47 . C48 . H481 . 119.827 no
C49 . C48 . H481 . 119.826 no
C48 . C49 . N44 . 122.1(2) yes
C48 . C49 . H491 . 118.928 no
N44 . C49 . H491 . 118.929 no
C50 2_556 C50 . C47 . 113.8(3) yes
C50 2_556 C50 . H501 . 108.391 no
C47 . C50 . H501 . 108.392 no
C50 2_556 C50 . H502 . 108.391 no
C47 . C50 . H502 . 108.392 no
H501 . C50 . H502 . 109.467 no
C52 . N51 . C56 . 123.6(3) yes
C52 . N51 . H511 . 118.198 no
C56 . N51 . H511 . 118.198 no
N51 . C52 . C53 . 120.1(3) yes
N51 . C52 . H521 . 119.929 no
C53 . C52 . H521 . 119.926 no
C52 . C53 . C54 . 116.7(3) yes
C52 . C53 . C57 . 120.8(3) yes
C54 . C53 . C57 . 122.5(3) yes
C53 . C54 . C55 . 122.3(3) yes
C53 . C54 . H541 . 118.862 no
C55 . C54 . H541 . 118.861 no
C54 . C55 . C56 . 117.7(4) yes
C54 . C55 . C58 . 122.2(4) yes
C56 . C55 . C58 . 120.2(4) yes
C55 . C56 . N51 . 119.5(4) yes
C55 . C56 . H561 . 120.262 no
N51 . C56 . H561 . 120.264 no
C53 . C57 . H571 . 109.466 no
C53 . C57 . H572 . 109.467 no
H571 . C57 . H572 . 109.478 no
C53 . C57 . H573 . 109.464 no
H571 . C57 . H573 . 109.475 no
H572 . C57 . H573 . 109.476 no
C55 . C58 . H581 . 109.464 no
C55 . C58 . H582 . 109.464 no
H581 . C58 . H582 . 109.461 no
C55 . C58 . H583 . 109.479 no
H581 . C58 . H583 . 109.479 no
H582 . C58 . H583 . 109.480 no
C60 . N59 . C64 . 123.3(3) yes
C60 . N59 . H591 . 118.355 no
C64 . N59 . H591 . 118.356 no
N59 . C60 . C61 . 120.5(3) yes
N59 . C60 . H601 . 119.775 no
C61 . C60 . H601 . 119.775 no
C60 . C61 . C62 . 117.4(3) yes
C60 . C61 . C65 . 120.3(3) yes
C62 . C61 . C65 . 122.3(3) yes
C61 . C62 . C63 . 121.7(3) yes
C61 . C62 . H621 . 119.174 no
C63 . C62 . H621 . 119.174 no
C62 . C63 . C64 . 117.8(3) yes
C62 . C63 . C66 . 122.7(3) yes
C64 . C63 . C66 . 119.5(3) yes
C63 . C64 . N59 . 119.4(3) yes
C63 . C64 . H641 . 120.287 no
N59 . C64 . H641 . 120.285 no
C61 . C65 . H651 . 109.466 no
C61 . C65 . H652 . 109.468 no
H651 . C65 . H652 . 109.475 no
C61 . C65 . H653 . 109.467 no
H651 . C65 . H653 . 109.474 no
H652 . C65 . H653 . 109.477 no
C63 . C66 . H661 . 109.466 no
C63 . C66 . H662 . 109.467 no
H661 . C66 . H662 . 109.474 no
C63 . C66 . H663 . 109.468 no
H661 . C66 . H663 . 109.476 no
H662 . C66 . H663 . 109.477 no
C68 . N67 . C72 . 123.1(3) yes
C68 . N67 . H671 . 118.434 no
C72 . N67 . H671 . 118.434 no
N67 . C68 . C69 . 119.9(3) yes
N67 . C68 . H681 . 120.054 no
C69 . C68 . H681 . 120.053 no
C68 . C69 . C70 . 117.9(3) yes
C68 . C69 . C73 . 120.2(3) yes
C70 . C69 . C73 . 121.9(3) yes
C69 . C70 . C71 . 122.2(3) yes
C69 . C70 . H701 . 118.920 no
C71 . C70 . H701 . 118.922 no
C70 . C71 . C72 . 116.9(3) yes
C70 . C71 . C74 . 123.2(3) yes
C72 . C71 . C74 . 119.8(3) yes
C71 . C72 . N67 . 119.9(3) yes
C71 . C72 . H721 . 120.026 no
N67 . C72 . H721 . 120.028 no
C69 . C73 . H731 . 109.466 no
C69 . C73 . H732 . 109.467 no
H731 . C73 . H732 . 109.474 no
C69 . C73 . H733 . 109.468 no
H731 . C73 . H733 . 109.475 no
H732 . C73 . H733 . 109.477 no
C71 . C74 . H741 . 109.468 no
C71 . C74 . H742 . 109.467 no
H741 . C74 . H742 . 109.475 no
C71 . C74 . H743 . 109.467 no
H741 . C74 . H743 . 109.475 no
H742 . C74 . H743 . 109.475 no

loop_
_geom_bond_atom_site_label_1
_geom_bond_site_symmetry_1
_geom_bond_atom_site_label_2
_geom_bond_site_symmetry_2
_geom_bond_distance
_geom_bond_publ_flag
Ga1 . S11 . 2.2508(7) yes
Ga1 . S12 . 2.2211(7) yes
Ga1 . S13 . 2.2698(7) yes
Ga1 . N28 . 2.052(2) yes
Ga2 . S11 . 2.2432(7) yes
Ga2 . S17 . 2.3327(7) yes
Ga2 . S18 . 2.3383(7) yes
Ga2 . S19 . 2.2231(7) yes
Ga3 . S13 . 2.2621(7) yes
Ga3 . S14 . 2.2363(7) yes
Ga3 . S15 . 2.3282(7) yes
Ga3 . S17 . 2.3004(7) yes
Ga4 . S12 . 2.2107(7) yes
Ga4 . S15 . 2.3376(7) yes
Ga4 . S16 . 2.2315(7) yes
Ga4 . S18 . 2.3073(7) yes
Ga5 . S19 . 2.2476(7) yes
Ga5 . S20 . 2.2629(7) yes
Ga5 . S21 . 2.2426(7) yes
Ga5 . N44 . 2.039(2) yes
Ga6 . S17 . 2.3513(7) yes
Ga6 . S21 . 2.2180(7) yes
Ga6 . S23 . 2.3292(7) yes
Ga6 . S24 . 2.2356(7) yes
Ga7 . S18 . 2.3283(7) yes
Ga7 . S20 . 2.2304(7) yes
Ga7 . S22 . 2.2418(7) yes
Ga7 . S23 . 2.3362(7) yes
Ga8 . S14 . 2.2555(7) yes
Ga8 . S24 . 2.2376(7) yes
Ga8 . S26 . 2.2836(7) yes
Ga8 . S27 . 2.2681(7) yes
Ga9 . S15 . 2.3159(7) yes
Ga9 . S23 . 2.3102(7) yes
Ga9 . S25 . 2.2523(7) yes
Ga9 . S26 . 2.2430(7) yes
Ga10 . S16 . 2.2451(7) yes
Ga10 . S22 . 2.2338(7) yes
Ga10 . S25 . 2.2555(7) yes
Ga10 . N36 . 2.035(2) yes
N28 . C29 . 1.344(4) yes
N28 . C33 . 1.344(4) yes
C29 . C30 . 1.388(4) yes
C29 . H291 . 1.000 no
C30 . C31 . 1.402(4) yes
C30 . C34 . 1.502(4) yes
C31 . C32 . 1.387(4) yes
C31 . H311 . 1.000 no
C32 . C33 . 1.393(4) yes
C32 . C35 . 1.508(4) yes
C33 . H331 . 1.000 no
C34 . H341 . 1.000 no
C34 . H342 . 1.000 no
C34 . H343 . 1.000 no
C35 . H351 . 1.000 no
C35 . H352 . 1.000 no
C35 . H353 . 1.000 no
N36 . C37 . 1.352(4) yes
N36 . C41 . 1.343(4) yes
C37 . C38 . 1.396(4) yes
C37 . H371 . 1.000 no
C38 . C39 . 1.390(4) yes
C38 . C42 . 1.510(5) yes
C39 . C40 . 1.392(4) yes
C39 . H391 . 1.000 no
C40 . C41 . 1.387(4) yes
C40 . C43 . 1.508(4) yes
C41 . H411 . 1.000 no
C42 . H421 . 1.000 no
C42 . H422 . 1.000 no
C42 . H423 . 1.000 no
C43 . H431 . 1.000 no
C43 . H432 . 1.000 no
C43 . H433 . 1.000 no
N44 . C45 . 1.345(4) yes
N44 . C49 . 1.344(3) yes
C45 . C46 . 1.384(4) yes
C45 . H451 . 1.000 no
C46 . C47 . 1.396(4) yes
C46 . H461 . 1.000 no
C47 . C48 . 1.390(4) yes
C47 . C50 . 1.510(4) yes
C48 . C49 . 1.385(4) yes
C48 . H481 . 1.000 no
C49 . H491 . 1.000 no
C50 . C50 2_556 1.535(5) yes
C50 . H501 . 1.000 no
C50 . H502 . 1.000 no
N51 . C52 . 1.336(5) yes
N51 . C56 . 1.328(5) yes
N51 . H511 . 1.000 no
C52 . C53 . 1.390(5) yes
C52 . H521 . 1.000 no
C53 . C54 . 1.389(5) yes
C53 . C57 . 1.487(5) yes
C54 . C55 . 1.382(6) yes
C54 . H541 . 1.000 no
C55 . C56 . 1.389(5) yes
C55 . C58 . 1.513(7) yes
C56 . H561 . 1.000 no
C57 . H571 . 1.000 no
C57 . H572 . 1.000 no
C57 . H573 . 1.000 no
C58 . H581 . 1.000 no
C58 . H582 . 1.000 no
C58 . H583 . 1.000 no
N59 . C60 . 1.339(4) yes
N59 . C64 . 1.349(4) yes
N59 . H591 . 1.000 no
C60 . C61 . 1.384(4) yes
C60 . H601 . 1.000 no
C61 . C62 . 1.398(4) yes
C61 . C65 . 1.506(4) yes
C62 . C63 . 1.399(4) yes
C62 . H621 . 1.000 no
C63 . C64 . 1.390(4) yes
C63 . C66 . 1.504(5) yes
C64 . H641 . 1.000 no
C65 . H651 . 1.000 no
C65 . H652 . 1.000 no
C65 . H653 . 1.000 no
C66 . H661 . 1.000 no
C66 . H662 . 1.000 no
C66 . H663 . 1.000 no
N67 . C68 . 1.347(4) yes
N67 . C72 . 1.347(4) yes
N67 . H671 . 1.000 no
C68 . C69 . 1.376(5) yes
C68 . H681 . 1.000 no
C69 . C70 . 1.393(4) yes
C69 . C73 . 1.511(5) yes
C70 . C71 . 1.396(4) yes
C70 . H701 . 1.000 no
C71 . C72 . 1.393(4) yes
C71 . C74 . 1.498(5) yes
C72 . H721 . 1.000 no
C73 . H731 . 1.000 no
C73 . H732 . 1.000 no
C73 . H733 . 1.000 no
C74 . H741 . 1.000 no
C74 . H742 . 1.000 no
C74 . H743 . 1.000 no

loop_
_geom_hbond_atom_site_label_D
_geom_hbond_site_symmetry_D
_geom_hbond_atom_site_label_H
_geom_hbond_site_symmetry_H
_geom_hbond_atom_site_label_A
_geom_hbond_site_symmetry_A
_geom_hbond_angle_DHA
_geom_hbond_distance_DH
_geom_hbond_distance_HA
_geom_hbond_publ_flag
. . . . . . . . . .
